data_1525314
loop_
_publ_author_name
'Smetana, Z.'
'Sima, V.'
'Lebech, B.'

_publ_section_title
;
 Neutron diffraction study of the magnetic structure of Ho Cu2
;
_journal_name_full 'Journal of Magnetism and Magnetic Materials'
_journal_page_first 145
_journal_page_last 152
_journal_volume 59
_journal_year 1986
_chemical_formula_sum 'Cu2 Ho'
_space_group_IT_number 74
_symmetry_space_group_name_Hall '-I 2b 2'
_symmetry_space_group_name_H-M 'I m m a'
_cell_angle_alpha 90
_cell_angle_beta 90
_cell_angle_gamma 90
_cell_formula_units_Z 4
_cell_length_a 4.28
_cell_length_b 6.76
_cell_length_c 7.27
_cell_volume 210.341
_citation_journal_id_ASTM JMMMDC
_cod_data_source_file Smetana_JMMMDC_1986_1493.cif
_cod_data_source_block Cu2Ho1
_cod_original_cell_volume 210.3415
_cod_original_formula_sum 'Cu2 Ho1'
_cod_database_code 1525314

loop_
_symmetry_equiv_pos_as_xyz
x,y,z
-x,-y+1/2,z
x,-y,-z
-x,y+1/2,-z
-x,-y,-z
x,y-1/2,-z
-x,y,z
x,-y-1/2,z
x+1/2,y+1/2,z+1/2
-x+1/2,-y+1,z+1/2
x+1/2,-y+1/2,-z+1/2
-x+1/2,y+1,-z+1/2
-x+1/2,-y+1/2,-z+1/2
x+1/2,y,-z+1/2
-x+1/2,y+1/2,z+1/2
x+1/2,-y,z+1/2

loop_
_atom_site_label
_atom_site_type_symbol
_atom_site_fract_x
_atom_site_fract_y
_atom_site_fract_z
_atom_site_occupancy
_atom_site_U_iso_or_equiv
Ho1 Ho 0 0.25 0.544 1 0.0
Cu1 Cu 0 0.056 0.162 1 0.0
